data_2211745
loop_
_publ_author_name
'Lee, Uk'

_publ_section_title
;
 Dipotassium heptahydrogenhexamolybdochromate(III) octahydrate, the
 first heptaprotonated Anderson-type polyoxometalate
;
_journal_coeditor_code BT2216
_journal_issue 1
_journal_name_full 'Acta Crystallographica Section E'
_journal_page_first i5
_journal_page_last i7
_journal_paper_doi 10.1107/S1600536806052883
_journal_volume 63
_journal_year 2007
_chemical_formula_iupac 'K2 [H7 Cr Mo6 O24], 8H2 O'
_chemical_formula_moiety 'K2, H7 Cr Mo6 O24, 8(H2 O)'
_chemical_formula_sum 'Cr H23 K2 Mo6 O32'
_chemical_formula_weight 1241.02
_chemical_name_systematic
;
Dipotassium heptahydrogenhexamolybdochromate(III) octahydrate
;
_space_group_IT_number 2
_symmetry_cell_setting triclinic
_symmetry_space_group_name_Hall '-P 1'
_symmetry_space_group_name_H-M 'P -1'
_atom_sites_solution_hydrogens geom
_atom_sites_solution_primary direct
_atom_sites_solution_secondary difmap
_audit_creation_method SHELXL-97
_cell_angle_alpha 99.3090(10)
_cell_angle_beta 94.4650(10)
_cell_angle_gamma 99.2560(10)
_cell_formula_units_Z 2
_cell_length_a 10.4733(6)
_cell_length_b 10.8698(6)
_cell_length_c 12.6540(7)
_cell_measurement_reflns_used 5418
_cell_measurement_temperature 173(2)
_cell_measurement_theta_max 28.27
_cell_measurement_theta_min 2.30
_cell_volume 1395.08(14)
_computing_cell_refinement 'SAINT (Bruker, 1997)'
_computing_data_collection 'SMART (Bruker, 1997)'
_computing_data_reduction SAINT
_computing_molecular_graphics 'ORTEP-3 (Farrugia, 1997) and DIAMOND (Brandenburg, 1998)'
_computing_publication_material SHELXL97
_computing_structure_refinement 'SHELXL97 (Sheldrick, 1997)'
_computing_structure_solution 'SHELXS97 (Sheldrick, 1997)'
_diffrn_ambient_temperature 173(2)
_diffrn_detector_area_resol_mean 10.00
_diffrn_measured_fraction_theta_full 0.981
_diffrn_measured_fraction_theta_max 0.981
_diffrn_measurement_device_type 'Bruker SMART CCD'
_diffrn_measurement_method '\f and \w'
_diffrn_radiation_monochromator graphite
_diffrn_radiation_source 'fine-focus sealed tube'
_diffrn_radiation_type MoK\a
_diffrn_radiation_wavelength 0.71073
_diffrn_reflns_av_R_equivalents 0.0249
_diffrn_reflns_av_sigmaI/netI 0.0346
_diffrn_reflns_limit_h_max 12
_diffrn_reflns_limit_h_min -12
_diffrn_reflns_limit_k_max 13
_diffrn_reflns_limit_k_min -13
_diffrn_reflns_limit_l_max 15
_diffrn_reflns_limit_l_min -15
_diffrn_reflns_number 10855
_diffrn_reflns_theta_full 26.00
_diffrn_reflns_theta_max 26.00
_diffrn_reflns_theta_min 1.93
_diffrn_standards_number 0
_exptl_absorpt_coefficient_mu 3.403
_exptl_absorpt_correction_T_max 0.512
_exptl_absorpt_correction_T_min 0.380
_exptl_absorpt_correction_type multi-scan
_exptl_absorpt_process_details '(SADABS; Sheldrick, 1999)'
_exptl_crystal_colour purple
_exptl_crystal_density_diffrn 2.954
_exptl_crystal_density_method 'not measured'
_exptl_crystal_description block
_exptl_crystal_F_000 1186
_exptl_crystal_size_max 0.32
_exptl_crystal_size_mid 0.25
_exptl_crystal_size_min 0.20
_refine_diff_density_max 0.849
_refine_diff_density_min -0.849
_refine_ls_extinction_coef 0.0065(2)
_refine_ls_extinction_expression Fc^*^=kFc[1+0.001xFc^2^\l^3^/sin(2\q)]^-1/4^
_refine_ls_extinction_method SHELXL97
_refine_ls_goodness_of_fit_ref 1.190
_refine_ls_hydrogen_treatment mixed
_refine_ls_matrix_type full
_refine_ls_number_parameters 408
_refine_ls_number_reflns 5360
_refine_ls_number_restraints 19
_refine_ls_restrained_S_all 1.192
_refine_ls_R_factor_all 0.0302
_refine_ls_R_factor_gt 0.0289
_refine_ls_shift/su_max 0.000
_refine_ls_shift/su_mean 0.000
_refine_ls_structure_factor_coef Fsqd
_refine_ls_weighting_details 'calc w=1/[\s^2^(Fo^2^)+(0.0228P)^2^+4.6144P] where P=(Fo^2^+2Fc^2^)/3'
_refine_ls_weighting_scheme calc
_refine_ls_wR_factor_gt 0.0728
_refine_ls_wR_factor_ref 0.0735
_reflns_number_gt 5200
_reflns_number_total 5360
_reflns_threshold_expression I>2\s(I)
_cod_data_source_file bt2216.cif
_cod_data_source_block I
_cod_original_sg_symbol_Hall -p_1
_cod_original_formula_sum 'H23 Cr K2 Mo6 O32'
_cod_database_code 2211745
_cod_database_fobs_code 2211745

loop_
_symmetry_equiv_pos_as_xyz
'x, y, z'
'-x, -y, -z'

loop_
_atom_site_type_symbol
_atom_site_label
_atom_site_fract_x
_atom_site_fract_y
_atom_site_fract_z
_atom_site_U_iso_or_equiv
_atom_site_adp_type
_atom_site_calc_flag
_atom_site_refinement_flags
_atom_site_occupancy
Cr Cr1 0.5000 0.0000 1.0000 0.00920(19) Uani d S 1
Cr Cr2 0.5000 0.5000 0.5000 0.00872(19) Uani d S 1
Mo Mo1 0.23269(4) 0.13635(3) 0.99553(3) 0.01225(10) Uani d . 1
Mo Mo2 0.20800(3) -0.17242(3) 0.90584(3) 0.01183(10) Uani d . 1
Mo Mo3 0.47641(4) -0.31122(3) 0.92196(3) 0.01144(10) Uani d . 1
Mo Mo4 0.79231(3) 0.42377(3) 0.46277(3) 0.01091(10) Uani d . 1
Mo Mo5 0.52137(3) 0.19390(3) 0.43521(3) 0.01023(10) Uani d . 1
Mo Mo6 0.23141(3) 0.27475(3) 0.46833(3) 0.01041(10) Uani d . 1
K K1 0.06889(10) 0.02286(10) 0.66879(8) 0.0206(2) Uani d . 1
K K2 0.92829(10) 0.58480(10) 0.77802(8) 0.0225(2) Uani d . 1
O O1C 0.4159(3) 0.1136(3) 1.0986(2) 0.0117(6) Uani d D 1
H H1 0.409(5) 0.102(5) 1.153(4) 0.010(13) Uiso d D 1
O O2C 0.3523(3) 0.0068(3) 0.8952(2) 0.0118(6) Uani d D 1
H H2 0.362(6) 0.027(6) 0.844(5) 0.034(18) Uiso d D 1
O O3C 0.3919(3) -0.1596(3) 1.0194(2) 0.0119(6) Uani d D 1
H H3 0.383(7) -0.164(7) 1.086(5) 0.05(2) Uiso d D 1
O O4B 0.1717(3) -0.0379(3) 1.0105(2) 0.0152(6) Uani d . 1
O O5B 0.3370(3) -0.2593(3) 0.8306(2) 0.0135(6) Uani d D 1
H H5 0.324(11) -0.275(11) 0.774(6) 0.020 Uiso d PD 0.50
O O6B 0.6223(3) -0.2659(3) 1.0259(2) 0.0143(6) Uani d . 1
O O7T 0.1322(3) 0.1465(3) 0.8859(3) 0.0207(7) Uani d . 1
O O8T 0.1740(3) 0.2123(3) 1.1050(3) 0.0208(7) Uani d . 1
O O9T 0.1159(3) -0.1627(3) 0.7908(2) 0.0191(7) Uani d . 1
O O10T 0.1270(3) -0.2973(3) 0.9531(3) 0.0205(7) Uani d . 1
O O11T 0.3865(3) -0.4278(3) 0.9733(2) 0.0187(7) Uani d . 1
O O12T 0.5387(3) -0.3859(3) 0.8116(2) 0.0171(6) Uani d . 1
O O13C 0.4145(3) 0.3517(3) 0.3921(2) 0.0109(6) Uani d D 1
H H13 0.4041 0.3617 0.3165 0.016 Uiso calc RD 1
O O14C 0.3524(3) 0.4486(3) 0.5815(2) 0.0108(6) Uani d D 1
H H14 0.362(6) 0.438(6) 0.637(5) 0.037(19) Uiso d D 1
O O15C 0.3914(3) 0.6196(3) 0.4554(2) 0.0108(6) Uani d D 1
H H15 0.373(6) 0.613(6) 0.383(4) 0.034(16) Uiso d D 1
O O16B 0.6638(3) 0.2881(3) 0.3675(2) 0.0133(6) Uani d D 1
H H16 0.667(10) 0.282(10) 0.302(6) 0.020 Uiso d PD 0.50
O O17B 0.8274(3) 0.5774(3) 0.5674(2) 0.0124(6) Uani d . 1
O O18B 0.3752(3) 0.1933(3) 0.5152(2) 0.0127(6) Uani d . 1
O O19T 0.8820(3) 0.4577(3) 0.3616(2) 0.0184(7) Uani d . 1
O O20T 0.8744(3) 0.3341(3) 0.5323(3) 0.0200(7) Uani d . 1
O O21T 0.6089(3) 0.1094(3) 0.5063(2) 0.0170(6) Uani d . 1
O O22T 0.4578(3) 0.0957(3) 0.3161(2) 0.0164(6) Uani d . 1
O O23T 0.1364(3) 0.2370(3) 0.5654(2) 0.0166(6) Uani d . 1
O O24T 0.1677(3) 0.1714(3) 0.3530(2) 0.0185(7) Uani d . 1
O O25W 0.8718(3) 0.0732(3) 0.5303(3) 0.0214(7) Uani d D 1
H H25A 0.8723 0.1635 0.5379 0.032 Uiso calc RD 1
H H25B 0.7872 0.0314 0.5438 0.032 Uiso calc R 1
O O26W 0.8491(3) 0.0647(3) 0.7784(3) 0.0246(7) Uani d D 1
H H26A 0.8808 0.1035 0.8519 0.037 Uiso d RD 1
H H26B 0.8053 -0.0148 0.7763 0.037 Uiso d RD 1
O O27W 0.3571(4) 0.1166(4) 0.7136(3) 0.0281(8) Uani d D 1
H H27A 0.371(6) 0.115(6) 0.652(5) 0.030(16) Uiso d D 1
H H27B 0.338(7) 0.180(6) 0.731(5) 0.04(2) Uiso d D 1
O O28W 0.6801(3) 0.4221(3) 0.7521(2) 0.0209(7) Uani d D 1
H H28A 0.6207 0.4640 0.7924 0.031 Uiso d RD 1
H H28B 0.6894 0.3454 0.7781 0.031 Uiso d RD 1
O O29W 0.8744(4) 0.5441(4) 0.9819(3) 0.0391(10) Uani d D 1
H H29A 0.7856 0.5513 0.9906 0.059 Uiso d RD 1
H H29B 0.8879 0.4607 0.9902 0.059 Uiso d RD 1
O O30W 0.0205(5) 0.3482(5) 0.7820(5) 0.0644(15) Uani d D 1
H H30A -0.0690 0.2835 0.7878 0.097 Uiso d RD 1
H H30B 0.0844 0.3584 0.8429 0.097 Uiso d RD 1
O O31W 0.3600(3) 0.8232(3) 1.2193(2) 0.0221(7) Uani d . 1
O O32W 0.3037(3) 0.3652(3) 0.7740(3) 0.0252(7) Uani d . 1

loop_
_atom_site_aniso_label
_atom_site_aniso_U_11
_atom_site_aniso_U_22
_atom_site_aniso_U_33
_atom_site_aniso_U_12
_atom_site_aniso_U_13
_atom_site_aniso_U_23
Cr1 0.0087(5) 0.0105(4) 0.0082(4) 0.0018(3) 0.0001(3) 0.0010(3)
Cr2 0.0080(5) 0.0096(4) 0.0082(4) 0.0015(3) 0.0003(3) 0.0007(3)
Mo1 0.0115(2) 0.01436(19) 0.01122(17) 0.00437(14) 0.00056(13) 0.00140(13)
Mo2 0.00988(19) 0.01347(19) 0.01121(17) 0.00058(14) -0.00043(13) 0.00162(13)
Mo3 0.0131(2) 0.01082(18) 0.01012(17) 0.00251(14) 0.00102(13) 0.00076(13)
Mo4 0.00780(19) 0.01214(18) 0.01298(18) 0.00238(13) 0.00098(13) 0.00221(13)
Mo5 0.00980(19) 0.00992(18) 0.01067(17) 0.00208(13) 0.00022(13) 0.00104(13)
Mo6 0.00846(19) 0.01080(18) 0.01132(17) 0.00041(13) 0.00017(13) 0.00179(13)
K1 0.0185(5) 0.0270(5) 0.0173(5) 0.0041(4) 0.0008(4) 0.0075(4)
K2 0.0175(5) 0.0319(6) 0.0167(5) 0.0009(4) 0.0013(4) 0.0035(4)
O1C 0.0143(16) 0.0148(15) 0.0068(14) 0.0045(12) 0.0023(11) 0.0014(11)
O2C 0.0114(15) 0.0156(15) 0.0087(14) 0.0019(11) 0.0013(11) 0.0038(11)
O3C 0.0130(15) 0.0124(14) 0.0098(14) 0.0008(11) 0.0013(11) 0.0024(11)
O4B 0.0145(16) 0.0179(15) 0.0131(14) 0.0029(12) 0.0031(11) 0.0017(11)
O5B 0.0127(16) 0.0165(15) 0.0111(13) 0.0040(12) 0.0005(12) 0.0008(12)
O6B 0.0165(16) 0.0145(14) 0.0119(13) 0.0022(12) -0.0008(11) 0.0034(11)
O7T 0.0160(17) 0.0248(17) 0.0209(16) 0.0032(13) -0.0040(13) 0.0062(13)
O8T 0.0201(18) 0.0229(17) 0.0204(16) 0.0079(13) 0.0065(13) 0.0009(13)
O9T 0.0189(17) 0.0219(17) 0.0150(15) 0.0034(13) -0.0040(12) 0.0019(12)
O10T 0.0171(17) 0.0214(17) 0.0226(16) 0.0000(13) 0.0026(13) 0.0061(13)
O11T 0.0181(17) 0.0176(16) 0.0216(16) 0.0028(13) 0.0036(13) 0.0065(12)
O12T 0.0198(17) 0.0172(15) 0.0150(14) 0.0072(13) 0.0020(12) 0.0006(12)
O13C 0.0092(15) 0.0132(14) 0.0099(13) 0.0020(11) -0.0009(11) 0.0022(11)
O14C 0.0078(15) 0.0148(15) 0.0102(14) 0.0016(11) 0.0007(11) 0.0041(11)
O15C 0.0099(15) 0.0129(14) 0.0095(13) 0.0022(11) -0.0009(11) 0.0025(11)
O16B 0.0139(16) 0.0152(15) 0.0104(14) 0.0023(12) 0.0029(11) 0.0010(11)
O17B 0.0113(15) 0.0119(14) 0.0134(14) 0.0014(11) 0.0000(11) 0.0021(11)
O18B 0.0108(15) 0.0148(14) 0.0137(14) 0.0030(11) 0.0023(11) 0.0047(11)
O19T 0.0133(16) 0.0198(16) 0.0214(16) -0.0004(12) 0.0063(12) 0.0028(12)
O20T 0.0153(17) 0.0164(16) 0.0281(17) 0.0058(12) -0.0032(13) 0.0031(13)
O21T 0.0133(16) 0.0148(15) 0.0239(16) 0.0033(12) 0.0005(12) 0.0060(12)
O22T 0.0156(16) 0.0149(15) 0.0170(15) 0.0013(12) 0.0005(12) -0.0007(12)
O23T 0.0131(16) 0.0179(15) 0.0189(15) 0.0002(12) 0.0029(12) 0.0059(12)
O24T 0.0165(17) 0.0191(16) 0.0172(15) 0.0005(13) -0.0050(12) 0.0010(12)
O25W 0.0184(17) 0.0197(16) 0.0269(17) 0.0053(13) 0.0005(13) 0.0051(13)
O26W 0.027(2) 0.0262(18) 0.0192(16) 0.0025(15) 0.0050(14) 0.0022(13)
O27W 0.041(2) 0.032(2) 0.0160(18) 0.0117(18) 0.0059(15) 0.0101(15)
O28W 0.0256(19) 0.0207(16) 0.0178(15) 0.0073(14) 0.0034(13) 0.0037(12)
O29W 0.040(2) 0.040(2) 0.042(2) 0.0096(19) 0.0100(19) 0.0167(18)
O30W 0.041(3) 0.043(3) 0.118(5) 0.017(2) 0.012(3) 0.030(3)
O31W 0.0300(19) 0.0216(17) 0.0133(14) -0.0004(14) 0.0011(13) 0.0051(12)
O32W 0.027(2) 0.0312(19) 0.0158(15) 0.0003(15) 0.0022(13) 0.0048(14)

loop_
_atom_type_symbol
_atom_type_description
_atom_type_scat_dispersion_real
_atom_type_scat_dispersion_imag
_atom_type_scat_source
O O 0.0106 0.0060 'International Tables Vol C Tables 4.2.6.8 and 6.1.1.4'
H H 0.0000 0.0000 'International Tables Vol C Tables 4.2.6.8 and 6.1.1.4'
Mo Mo -1.6832 0.6857 'International Tables Vol C Tables 4.2.6.8 and 6.1.1.4'
Cr Cr 0.3209 0.6236 'International Tables Vol C Tables 4.2.6.8 and 6.1.1.4'
K K 0.2009 0.2494 'International Tables Vol C Tables 4.2.6.8 and 6.1.1.4'

loop_
_geom_angle_atom_site_label_1
_geom_angle_atom_site_label_2
_geom_angle_atom_site_label_3
_geom_angle_site_symmetry_1
_geom_angle_site_symmetry_3
_geom_angle
_geom_angle_publ_flag
Mo1 O1C Mo3 . 2_657 91.44(11) yes
Mo2 O2C Mo1 . . 92.13(11) yes
Mo3 O3C Mo2 . . 97.78(11) yes
Mo2 O4B Mo1 . . 119.10(15) yes
Mo2 O5B Mo3 . . 117.37(14) yes
Mo3 O6B Mo1 . 2_657 118.93(14) yes
Mo5 O13C Mo6 . . 92.44(10) yes
Mo6 O14C Mo4 . 2_666 91.62(10) yes
Mo5 O15C Mo4 2_666 2_666 97.58(11) yes
Mo4 O16B Mo5 . . 117.88(14) yes
Mo6 O17B Mo4 2_666 . 118.96(14) yes
Mo5 O18B Mo6 . . 119.15(14) yes
O1C Cr1 O1C 2_657 . 180.0000(10) ?
O1C Cr1 O3C 2_657 . 83.63(12) ?
O1C Cr1 O3C . . 96.37(13) ?
O1C Cr1 O3C 2_657 2_657 96.37(12) ?
O1C Cr1 O3C . 2_657 83.63(13) ?
O3C Cr1 O3C . 2_657 180.0000(10) ?
O1C Cr1 O2C 2_657 2_657 83.71(12) ?
O1C Cr1 O2C . 2_657 96.29(12) ?
O3C Cr1 O2C . 2_657 96.13(12) ?
O3C Cr1 O2C 2_657 2_657 83.87(12) ?
O1C Cr1 O2C 2_657 . 96.29(12) ?
O1C Cr1 O2C . . 83.71(12) ?
O3C Cr1 O2C . . 83.87(12) ?
O3C Cr1 O2C 2_657 . 96.13(12) ?
O2C Cr1 O2C 2_657 . 180.0000(10) ?
O13C Cr2 O13C 2_666 . 180.0000(10) ?
O13C Cr2 O15C 2_666 2_666 96.38(11) ?
O13C Cr2 O15C . 2_666 83.62(11) ?
O13C Cr2 O15C 2_666 . 83.62(11) ?
O13C Cr2 O15C . . 96.38(11) ?
O15C Cr2 O15C 2_666 . 180.0000(10) ?
O13C Cr2 O14C 2_666 2_666 83.40(12) ?
O13C Cr2 O14C . 2_666 96.60(12) ?
O15C Cr2 O14C 2_666 2_666 83.76(12) ?
O15C Cr2 O14C . 2_666 96.24(12) ?
O13C Cr2 O14C 2_666 . 96.60(12) ?
O13C Cr2 O14C . . 83.40(12) ?
O15C Cr2 O14C 2_666 . 96.24(12) ?
O15C Cr2 O14C . . 83.76(12) ?
O14C Cr2 O14C 2_666 . 180.00(11) ?
O8T Mo1 O7T . . 106.52(16) ?
O8T Mo1 O4B . . 99.27(14) ?
O7T Mo1 O4B . . 100.29(14) ?
O8T Mo1 O6B . 2_657 101.48(14) ?
O7T Mo1 O6B . 2_657 96.72(14) ?
O4B Mo1 O6B . 2_657 148.09(13) ?
O8T Mo1 O1C . . 91.76(13) ?
O7T Mo1 O1C . . 160.24(14) ?
O4B Mo1 O1C . . 83.67(12) ?
O6B Mo1 O1C 2_657 . 71.78(11) ?
O8T Mo1 O2C . . 159.40(13) ?
O7T Mo1 O2C . . 93.41(14) ?
O4B Mo1 O2C . . 71.45(11) ?
O6B Mo1 O2C 2_657 . 80.81(12) ?
O1C Mo1 O2C . . 69.32(10) ?
O10T Mo2 O9T . . 105.43(15) ?
O10T Mo2 O4B . . 98.82(14) ?
O9T Mo2 O4B . . 104.08(14) ?
O10T Mo2 O5B . . 98.71(14) ?
O9T Mo2 O5B . . 95.24(14) ?
O4B Mo2 O5B . . 149.31(13) ?
O10T Mo2 O3C . . 93.19(13) ?
O9T Mo2 O3C . . 157.66(13) ?
O4B Mo2 O3C . . 84.68(12) ?
O5B Mo2 O3C . . 69.36(11) ?
O10T Mo2 O2C . . 161.85(13) ?
O9T Mo2 O2C . . 92.30(13) ?
O4B Mo2 O2C . . 72.58(12) ?
O5B Mo2 O2C . . 83.17(12) ?
O3C Mo2 O2C . . 70.45(10) ?
O11T Mo3 O12T . . 106.23(15) ?
O11T Mo3 O6B . . 100.54(14) ?
O12T Mo3 O6B . . 102.62(14) ?
O11T Mo3 O5B . . 100.34(14) ?
O12T Mo3 O5B . . 92.81(13) ?
O6B Mo3 O5B . . 149.31(12) ?
O11T Mo3 O3C . . 92.55(13) ?
O12T Mo3 O3C . . 156.84(12) ?
O6B Mo3 O3C . . 86.70(12) ?
O5B Mo3 O3C . . 70.13(11) ?
O11T Mo3 O1C . 2_657 161.70(13) ?
O12T Mo3 O1C . 2_657 91.94(13) ?
O6B Mo3 O1C . 2_657 72.69(11) ?
O5B Mo3 O1C . 2_657 80.51(12) ?
O3C Mo3 O1C . 2_657 70.39(11) ?
O19T Mo4 O20T . . 106.36(16) ?
O19T Mo4 O17B . . 104.21(14) ?
O20T Mo4 O17B . . 98.14(14) ?
O19T Mo4 O16B . . 94.10(14) ?
O20T Mo4 O16B . . 100.09(14) ?
O17B Mo4 O16B . . 149.28(12) ?
O19T Mo4 O15C . 2_666 156.72(13) ?
O20T Mo4 O15C . 2_666 93.37(13) ?
O17B Mo4 O15C . 2_666 84.60(11) ?
O16B Mo4 O15C . 2_666 69.87(11) ?
O19T Mo4 O14C . 2_666 91.55(13) ?
O20T Mo4 O14C . 2_666 161.40(14) ?
O17B Mo4 O14C . 2_666 72.02(11) ?
O16B Mo4 O14C . 2_666 83.20(11) ?
O15C Mo4 O14C 2_666 2_666 70.41(10) ?
O21T Mo5 O22T . . 106.71(15) ?
O21T Mo5 O18B . . 99.36(14) ?
O22T Mo5 O18B . . 102.69(14) ?
O21T Mo5 O16B . . 100.02(14) ?
O22T Mo5 O16B . . 93.28(13) ?
O18B Mo5 O16B . . 150.08(12) ?
O21T Mo5 O15C . 2_666 92.90(13) ?
O22T Mo5 O15C . 2_666 156.32(12) ?
O18B Mo5 O15C . 2_666 86.64(12) ?
O16B Mo5 O15C . 2_666 69.83(11) ?
O21T Mo5 O13C . . 161.40(12) ?
O22T Mo5 O13C . . 91.56(12) ?
O18B Mo5 O13C . . 72.53(11) ?
O16B Mo5 O13C . . 82.01(11) ?
O15C Mo5 O13C 2_666 . 70.28(10) ?
O23T Mo6 O24T . . 106.31(15) ?
O23T Mo6 O17B . 2_666 102.60(14) ?
O24T Mo6 O17B . 2_666 98.23(14) ?
O23T Mo6 O18B . . 95.69(13) ?
O24T Mo6 O18B . . 100.28(14) ?
O17B Mo6 O18B 2_666 . 149.09(12) ?
O23T Mo6 O14C . . 92.67(13) ?
O24T Mo6 O14C . . 160.38(13) ?
O17B Mo6 O14C 2_666 . 72.23(11) ?
O18B Mo6 O14C . . 82.33(11) ?
O23T Mo6 O13C . . 158.86(13) ?
O24T Mo6 O13C . . 92.69(13) ?
O17B Mo6 O13C 2_666 . 83.28(11) ?
O18B Mo6 O13C . . 71.36(11) ?
O14C Mo6 O13C . . 69.54(10) ?
O25W K1 O25W 1_455 2_656 76.51(11) ?
O25W K1 O9T 1_455 . 139.33(10) ?
O9T K1 O26W . 1_455 90.95(10) ?
O25W K1 O7T 1_455 . 123.85(10) ?
O25W K1 O23T 1_455 . 64.16(10) ?
O25W K1 O24T 1_455 2_556 68.54(9) ?
O25W K1 O27W 1_455 . 134.42(10) ?
O29W K2 O17B . . 146.21(11) ?
O29W K2 O19T . 2_766 138.11(12) ?
O29W K2 O8T . 2_667 67.46(11) ?
O29W K2 O28W . . 73.30(11) ?
O29W K2 O30W . 1_655 79.63(15) ?
O29W K2 O10T . 1_665 63.81(11) ?
O29W K2 O9T . 1_665 110.84(11) ?
O17B K2 O9T . 1_665 94.22(9) ?
Cr1 O1C Mo1 . . 103.93(12) ?
Cr1 O1C Mo3 . 2_657 101.43(13) ?
Cr1 O2C Mo2 . . 102.60(13) ?
Cr1 O2C Mo1 . . 103.03(12) ?
Cr1 O3C Mo3 . . 104.36(13) ?
Cr1 O3C Mo2 . . 103.07(12) ?
Cr2 O13C Mo5 . . 102.45(11) ?
Cr2 O13C Mo6 . . 103.46(12) ?
Cr2 O14C Mo6 . . 103.57(12) ?
Cr2 O14C Mo4 . 2_666 102.28(12) ?
Cr2 O15C Mo5 . 2_666 103.53(12) ?
Cr2 O15C Mo4 . 2_666 103.53(12) ?
H25A O25W H25B . . 109.0 ?
H26A O26W H26B . . 109.9 ?
H27A O27W H27B . . 105(7) ?
H28A O28W H28B . . 109.5 ?
H29A O29W H29B . . 109.5 ?
H30A O30W H30B . . 113.4 ?

loop_
_geom_bond_atom_site_label_1
_geom_bond_atom_site_label_2
_geom_bond_site_symmetry_2
_geom_bond_distance
_geom_bond_publ_flag
Cr1 O1C . 1.969(3) yes
Cr1 O2C . 1.976(3) yes
Cr1 O3C . 1.975(3) yes
Cr2 O13C . 1.974(3) yes
Cr2 O14C . 1.980(3) yes
Cr2 O15C . 1.978(3) yes
Cr1 O1C 2_657 1.969(3) ?
Cr1 O3C 2_657 1.975(3) ?
Cr1 O2C 2_657 1.976(3) ?
Cr2 O13C 2_666 1.974(3) ?
Cr2 O15C 2_666 1.978(3) ?
Cr2 O14C 2_666 1.980(3) ?
Mo1 O8T . 1.704(3) ?
Mo1 O7T . 1.704(3) ?
Mo1 O1C . 2.305(3) yes
Mo1 O2C . 2.324(3) yes
Mo1 O4B . 1.943(3) yes
Mo1 O6B 2_657 1.965(3) yes
Mo2 O2C . 2.295(3) yes
Mo2 O3C . 2.283(3) yes
Mo2 O4B . 1.915(3) yes
Mo2 O5B . 1.986(3) yes
Mo2 O10T . 1.700(3) ?
Mo2 O9T . 1.710(3) ?
Mo3 O11T . 1.701(3) ?
Mo3 O12T . 1.726(3) ?
Mo3 O1C 2_657 2.324(3) yes
Mo3 O3C . 2.236(3) yes
Mo3 O5B . 2.000(3) yes
Mo3 O6B . 1.882(3) yes
Mo4 O19T . 1.699(3) ?
Mo4 O20T . 1.701(3) ?
Mo4 O16B . 1.993(3) yes
Mo4 O17B . 1.921(3) yes
Mo4 O14C 2_666 2.309(3) yes
Mo4 O15C 2_666 2.275(3) yes
Mo5 O21T . 1.703(3) ?
Mo5 O22T . 1.717(3) ?
Mo5 O13C . 2.306(3) yes
Mo5 O15C 2_666 2.272(3) yes
Mo5 O16B . 2.000(3) yes
Mo5 O18B . 1.900(3) yes
Mo6 O23T . 1.700(3) ?
Mo6 O24T . 1.707(3) ?
Mo6 O13C . 2.310(3) yes
Mo6 O14C . 2.302(3) yes
Mo6 O17B 2_666 1.917(3) yes
Mo6 O18B . 1.965(3) yes
K1 O25W 1_455 2.783(3) ?
K1 O25W 2_656 2.724(3) ?
K1 O9T . 2.812(3) ?
K1 O26W 1_455 2.839(3) ?
K1 O7T . 2.833(3) ?
K1 O23T . 2.869(3) ?
K1 O24T 2_556 2.949(3) ?
K1 O27W . 3.004(4) ?
K1 H27B . 3.03(7) ?
K2 O29W . 2.773(4) ?
K2 O17B . 2.773(3) ?
K2 O19T 2_766 2.804(3) ?
K2 O8T 2_667 2.855(3) ?
K2 O28W . 2.862(4) ?
K2 O30W 1_655 2.895(5) ?
K2 O10T 1_665 2.896(3) ?
K2 O9T 1_665 3.081(3) ?
O1C H1 . 0.73(5) ?
O2C H2 . 0.72(5) ?
O3C H3 . 0.86(6) ?
O5B H5 . 0.71(8) ?
O13C H13 . 0.9800 ?
O14C H14 . 0.73(6) ?
O15C H15 . 0.91(5) ?
O16B H16 . 0.83(8) ?
O25W H25A . 0.9700 ?
O25W H25B . 0.9700 ?
O26W H26A . 0.9666 ?
O26W H26B . 0.9064 ?
O27W H27A . 0.80(5) ?
O27W H27B . 0.75(6) ?
O28W H28A . 0.9600 ?
O28W H28B . 0.9600 ?
O29W H29A . 0.9600 ?
O29W H29B . 0.9600 ?
O30W H30A . 1.0930 ?
O30W H30B . 0.9600 ?

loop_
_geom_hbond_atom_site_label_D
_geom_hbond_atom_site_label_H
_geom_hbond_atom_site_label_A
_geom_hbond_site_symmetry_A
_geom_hbond_distance_DH
_geom_hbond_distance_HA
_geom_hbond_distance_DA
_geom_hbond_angle_DHA
O1C H1 O22T 1_556 0.73(5) 2.10(5) 2.796(4) 160(5)
O5B H5 O16B 2_656 0.71(8) 1.79(8) 2.475(4) 163(13)
O13C H13 O12T 2_656 0.98 1.81 2.733(4) 154.8
O16B H16 O5B 2_656 0.83(8) 1.65(8) 2.475(4) 175(11)
O25W H25B O21T . 0.97 2.22 2.844(4) 120.9
O25W H25A O20T . 0.97 1.86 2.828(4) 172.2
O26W H26A O4B 2_657 0.97 2.07 2.755(4) 126.8
O27W H27B O32W . 0.75(6) 2.10(6) 2.842(6) 174(7)
O28W H28B O31W 2_667 0.96 1.83 2.719(5) 152.8
O28W H28A O12T 1_565 0.96 1.95 2.789(4) 144.3
O29W H29A O11T 2_657 0.96 2.19 2.957(5) 135.9
O29W H29B O29W 2_767 0.96 2.50 2.968(8) 110.2
O29W H29B O10T 2_657 0.96 2.01 2.928(5) 159.8
O30W H30B O32W . 0.96 2.51 2.953(6) 107.8
O30W H30B O7T . 0.96 2.57 3.069(6) 112.9
